data_4501584
loop_
_publ_author_name
'Hulvey, Zeric'
'Furman, Joshua D.'
'Turner, Sara A.'
'Tang, Min'
'Cheetham, Anthony K.'

_publ_section_title
;
 Dimensionality Trends in Metal&#x2212;Organic Frameworks Containing
 Perfluorinated or Nonfluorinated Benzenedicarboxylates
;
_journal_issue 5
_journal_name_full 'Crystal Growth &amp; Design'
_journal_page_first 2041
_journal_paper_doi 10.1021/cg100121n
_journal_volume 10
_journal_year 2010
_chemical_formula_sum 'C29 H16 Cu2 F8 N2 O9'
_chemical_formula_weight 815.52
_chemical_name_systematic
; 
 ? 
;
_space_group_IT_number 2
_symmetry_cell_setting triclinic
_symmetry_space_group_name_Hall '-P 1'
_symmetry_space_group_name_H-M 'P -1'
_atom_sites_solution_hydrogens geom
_atom_sites_solution_primary direct
_atom_sites_solution_secondary difmap
_audit_creation_method SHELXL-97
_cell_angle_alpha 105.058(5)
_cell_angle_beta 97.070(6)
_cell_angle_gamma 91.781(6)
_cell_formula_units_Z 2
_cell_length_a 9.558(3)
_cell_length_b 10.492(4)
_cell_length_c 15.180(5)
_cell_measurement_temperature 293(2)
_cell_volume 1455.7(9)
_computing_cell_refinement 'Bruker XSCANS'
_computing_data_collection 'Bruker XSCANS'
_computing_data_reduction 'Bruker SHELXTL'
_computing_molecular_graphics 'Bruker SHELXTL'
_computing_publication_material 'Bruker SHELXTL'
_computing_structure_refinement 'SHELXL-97 (Sheldrick, 1997)'
_computing_structure_solution 'SHELXS-97 (Sheldrick, 1990)'
_diffrn_ambient_temperature 293(2)
_diffrn_measured_fraction_theta_full 0.990
_diffrn_measured_fraction_theta_max 0.990
_diffrn_measurement_device_type 'Bruker P4'
_diffrn_measurement_method '\w scans'
_diffrn_radiation_monochromator graphite
_diffrn_radiation_source 'fine-focus sealed tube'
_diffrn_radiation_type MoK\a
_diffrn_radiation_wavelength 0.71073
_diffrn_reflns_av_R_equivalents 0.0738
_diffrn_reflns_av_sigmaI/netI 0.1294
_diffrn_reflns_limit_h_max 10
_diffrn_reflns_limit_h_min -11
_diffrn_reflns_limit_k_max 12
_diffrn_reflns_limit_k_min -12
_diffrn_reflns_limit_l_max 18
_diffrn_reflns_limit_l_min -18
_diffrn_reflns_number 11450
_diffrn_reflns_theta_full 25.35
_diffrn_reflns_theta_max 25.35
_diffrn_reflns_theta_min 1.40
_exptl_absorpt_coefficient_mu 1.573
_exptl_absorpt_correction_T_max 0.730
_exptl_absorpt_correction_T_min 0.451
_exptl_absorpt_correction_type multi-scan
_exptl_crystal_colour green-blue
_exptl_crystal_density_diffrn 1.860
_exptl_crystal_density_method 'not measured'
_exptl_crystal_description block
_exptl_crystal_F_000 812
_exptl_crystal_size_max 0.3
_exptl_crystal_size_mid 0.2
_exptl_crystal_size_min 0.2
_refine_diff_density_max 0.746
_refine_diff_density_min -0.571
_refine_diff_density_rms 0.146
_refine_ls_extinction_method none
_refine_ls_goodness_of_fit_ref 1.032
_refine_ls_hydrogen_treatment mixed
_refine_ls_matrix_type full
_refine_ls_number_parameters 472
_refine_ls_number_reflns 5285
_refine_ls_number_restraints 4
_refine_ls_restrained_S_all 1.032
_refine_ls_R_factor_all 0.1389
_refine_ls_R_factor_gt 0.0747
_refine_ls_shift/su_max 0.000
_refine_ls_shift/su_mean 0.000
_refine_ls_structure_factor_coef Fsqd
_refine_ls_weighting_details 'calc w=1/[\s^2^(Fo^2^)+(0.0826P)^2^+0.0000P] where P=(Fo^2^+2Fc^2^)/3'
_refine_ls_weighting_scheme calc
_refine_ls_wR_factor_gt 0.1458
_refine_ls_wR_factor_ref 0.1788
_reflns_number_gt 3121
_reflns_number_total 5285
_reflns_threshold_expression >2sigma(I)
_cod_data_source_file cg100121n_si_002.cif
_cod_data_source_block compound_17
_cod_depositor_comments
;
The following automatic conversions were performed:

'_symmetry_cell_setting' value 'Triclinic' changed to 'triclinic'
according to /home/saulius/struct/CIF-dictionaries/cif_core.dic
dictionary named 'cif_core.dic' version 2.4.2 from 2011-04-26.

Automatic conversion script
Id: cif_fix_values 1715 2011-07-08 13:25:40Z adriana 
;
_cod_original_sg_symbol_H-M P-1
_cod_database_code 4501584

loop_
_symmetry_equiv_pos_as_xyz
'x, y, z'
'-x, -y, -z'

loop_
_atom_site_label
_atom_site_type_symbol
_atom_site_fract_x
_atom_site_fract_y
_atom_site_fract_z
_atom_site_U_iso_or_equiv
_atom_site_adp_type
_atom_site_occupancy
_atom_site_symmetry_multiplicity
_atom_site_calc_flag
_atom_site_refinement_flags
Cu1 Cu 0.50482(10) 0.98050(8) 0.27985(6) 0.0209(3) Uani 1 1 d D
Cu2 Cu 0.59379(10) 1.05036(9) 0.09201(6) 0.0244(3) Uani 1 1 d .
C1 C 0.5147(8) 1.2130(7) 0.4314(6) 0.0260(19) Uani 1 1 d .
C2 C 0.5087(9) 1.3624(7) 0.4644(5) 0.0261(19) Uani 1 1 d .
C3 C 0.3800(8) 1.4208(8) 0.4686(5) 0.029(2) Uani 1 1 d .
C4 C 0.6279(9) 1.4458(8) 0.4966(6) 0.031(2) Uani 1 1 d .
C5 C 0.5200(7) 0.7826(7) 0.0988(5) 0.0184(17) Uani 1 1 d .
C6 C 0.5101(8) 0.6359(7) 0.0469(5) 0.0217(18) Uani 1 1 d .
C7 C 0.6097(9) 0.5818(7) -0.0085(5) 0.029(2) Uani 1 1 d .
C8 C 0.4019(9) 0.5526(7) 0.0537(6) 0.029(2) Uani 1 1 d .
C9 C 0.7946(8) 1.0698(7) 0.2828(5) 0.0218(18) Uani 1 1 d .
C10 C 0.9172(8) 1.0686(7) 0.2265(5) 0.0220(18) Uani 1 1 d .
C11 C 0.9439(8) 0.9517(8) 0.1647(5) 0.0252(19) Uani 1 1 d .
C12 C 1.0134(9) 1.1748(7) 0.2398(5) 0.0270(19) Uani 1 1 d .
C13 C 1.0599(8) 0.9439(7) 0.1181(5) 0.0214(18) Uani 1 1 d .
C14 C 1.1282(8) 1.1666(7) 0.1908(5) 0.0244(18) Uani 1 1 d .
C15 C 1.1539(8) 1.0505(7) 0.1292(5) 0.0220(18) Uani 1 1 d .
C16 C 1.2845(8) 1.0355(7) 0.0808(5) 0.0199(17) Uani 1 1 d .
C17 C 0.2342(8) 0.9908(8) 0.3558(5) 0.0272(19) Uani 1 1 d .
H17 H 0.2469 1.0815 0.3634 0.06(3) Uiso 1 1 calc R
C18 C 0.3041(9) 0.7822(7) 0.3060(6) 0.031(2) Uani 1 1 d .
H18 H 0.3678 0.7252 0.2779 0.07(3) Uiso 1 1 calc R
C19 C 0.1216(8) 0.9438(7) 0.3875(5) 0.0268(19) Uani 1 1 d .
H19 H 0.0591 1.0031 0.4147 0.05(3) Uiso 1 1 calc R
C20 C 0.1939(9) 0.7280(8) 0.3362(6) 0.036(2) Uani 1 1 d .
H20 H 0.1829 0.6370 0.3273 0.02(2) Uiso 1 1 calc R
C21 C 0.0974(8) 0.8111(8) 0.3807(5) 0.0278(19) Uani 1 1 d .
C22 C -0.0195(9) 0.7595(8) 0.4210(6) 0.036(2) Uani 1 1 d .
H22A H -0.0893 0.8252 0.4301 0.03(2) Uiso 1 1 calc R
H22B H 0.0184 0.7507 0.4812 0.05(3) Uiso 1 1 calc R
C23 C -0.0948(9) 0.6273(8) 0.3655(6) 0.032(2) Uani 1 1 d .
H23A H -0.1599 0.5987 0.4019 0.11(4) Uiso 1 1 calc R
H23B H -0.0256 0.5615 0.3533 0.006(17) Uiso 1 1 calc R
C24 C -0.1764(10) 0.6352(8) 0.2741(6) 0.038(2) Uani 1 1 d .
H24A H -0.2486 0.6981 0.2859 0.03(2) Uiso 1 1 calc R
H24B H -0.1124 0.6661 0.2380 0.02(2) Uiso 1 1 calc R
C25 C -0.2438(9) 0.5024(7) 0.2213(6) 0.030(2) Uani 1 1 d .
C26 C -0.1841(10) 0.4214(8) 0.1516(6) 0.041(2) Uani 1 1 d .
H26 H -0.1044 0.4527 0.1322 0.02(2) Uiso 1 1 calc R
C27 C -0.3628(9) 0.4506(8) 0.2455(6) 0.034(2) Uani 1 1 d .
H27 H -0.4093 0.5022 0.2911 0.06(3) Uiso 1 1 calc R
C28 C -0.2394(9) 0.2964(8) 0.1105(6) 0.037(2) Uani 1 1 d .
H28 H -0.1979 0.2459 0.0619 0.04(3) Uiso 1 1 calc R
C29 C -0.4138(9) 0.3201(8) 0.2017(6) 0.034(2) Uani 1 1 d .
H29 H -0.4946 0.2868 0.2188 0.04(2) Uiso 1 1 calc R
N1 N 0.3274(7) 0.9124(6) 0.3141(4) 0.0233(15) Uani 1 1 d .
N2 N -0.3504(7) 0.2419(6) 0.1363(4) 0.0217(15) Uani 1 1 d .
O1 O 0.4864(6) 1.1660(5) 0.3444(3) 0.0263(13) Uani 1 1 d .
O2 O 0.5440(7) 1.1521(6) 0.4875(4) 0.0500(18) Uani 1 1 d .
O3 O 0.5003(6) 0.8096(5) 0.1799(4) 0.0307(14) Uani 1 1 d .
O4 O 0.5499(6) 0.8605(4) 0.0513(3) 0.0255(13) Uani 1 1 d .
O5 O 0.6732(5) 1.0343(5) 0.2326(3) 0.0200(12) Uani 1 1 d .
O6 O 0.8195(6) 1.0994(6) 0.3649(4) 0.0451(17) Uani 1 1 d .
O7 O 1.4005(5) 1.0741(5) 0.1307(3) 0.0230(12) Uani 1 1 d .
O8 O 1.2639(5) 0.9827(5) -0.0044(3) 0.0263(13) Uani 1 1 d .
O9 O 0.6331(7) 0.8960(6) 0.3868(4) 0.0384(15) Uani 1 1 d D
H9A H 0.692(5) 0.962(4) 0.413(3) 0.019(15) Uiso 1 1 d D
H9B H 0.574(4) 0.897(6) 0.424(3) 0.019(15) Uiso 1 1 d D
F1 F 0.2596(5) 1.3429(4) 0.4386(4) 0.0467(14) Uani 1 1 d .
F2 F 0.7555(5) 1.3967(4) 0.4926(4) 0.0493(14) Uani 1 1 d .
F3 F 0.7193(6) 0.6549(4) -0.0174(4) 0.0568(16) Uani 1 1 d .
F4 F 0.2979(6) 0.5987(5) 0.1023(4) 0.0573(17) Uani 1 1 d .
F5 F 0.8585(5) 0.8428(4) 0.1510(3) 0.0362(12) Uani 1 1 d .
F6 F 0.9927(5) 1.2908(4) 0.2974(3) 0.0402(13) Uani 1 1 d .
F7 F 1.0790(5) 0.8250(4) 0.0622(4) 0.0471(14) Uani 1 1 d .
F8 F 1.2132(5) 1.2748(4) 0.2045(3) 0.0437(13) Uani 1 1 d .

loop_
_atom_site_aniso_label
_atom_site_aniso_U_11
_atom_site_aniso_U_22
_atom_site_aniso_U_33
_atom_site_aniso_U_23
_atom_site_aniso_U_13
_atom_site_aniso_U_12
Cu1 0.0237(6) 0.0174(5) 0.0198(5) -0.0008(4) 0.0097(4) -0.0030(4)
Cu2 0.0285(6) 0.0194(5) 0.0229(6) -0.0003(4) 0.0094(5) -0.0049(4)
C1 0.027(5) 0.024(4) 0.025(5) -0.001(4) 0.013(4) -0.001(4)
C2 0.039(5) 0.019(4) 0.018(4) 0.001(3) 0.010(4) -0.008(4)
C3 0.022(5) 0.033(5) 0.028(5) 0.004(4) 0.001(4) -0.010(4)
C4 0.029(5) 0.030(5) 0.032(5) 0.002(4) 0.011(4) 0.005(4)
C5 0.015(4) 0.017(4) 0.020(4) -0.002(3) 0.007(3) -0.002(3)
C6 0.030(5) 0.010(4) 0.022(4) 0.000(3) 0.005(4) -0.001(3)
C7 0.034(5) 0.027(4) 0.026(5) 0.002(4) 0.014(4) -0.004(4)
C8 0.035(5) 0.021(4) 0.032(5) 0.001(4) 0.016(4) 0.001(4)
C9 0.018(5) 0.020(4) 0.021(5) -0.006(3) 0.001(4) -0.001(3)
C10 0.012(4) 0.032(4) 0.021(4) 0.005(4) 0.004(3) -0.001(3)
C11 0.025(5) 0.031(5) 0.017(4) 0.002(4) 0.006(4) -0.005(4)
C12 0.030(5) 0.020(4) 0.026(5) -0.002(4) 0.006(4) 0.000(4)
C13 0.026(5) 0.017(4) 0.019(4) -0.002(3) 0.005(4) 0.003(3)
C14 0.025(5) 0.021(4) 0.025(5) 0.002(4) 0.005(4) -0.006(3)
C15 0.024(5) 0.022(4) 0.022(4) 0.006(3) 0.008(4) 0.000(3)
C16 0.022(5) 0.013(4) 0.022(5) -0.001(3) 0.010(4) -0.007(3)
C17 0.029(5) 0.019(4) 0.027(5) -0.004(4) 0.001(4) 0.000(4)
C18 0.035(5) 0.018(4) 0.036(5) -0.004(4) 0.013(4) -0.006(4)
C19 0.026(5) 0.026(4) 0.026(5) -0.001(4) 0.010(4) 0.007(4)
C20 0.038(6) 0.025(5) 0.041(6) -0.003(4) 0.013(5) -0.011(4)
C21 0.023(5) 0.036(5) 0.020(4) 0.001(4) 0.004(4) -0.013(4)
C22 0.034(5) 0.039(5) 0.035(6) 0.005(4) 0.014(4) -0.004(4)
C23 0.033(5) 0.025(4) 0.037(5) 0.002(4) 0.012(4) -0.007(4)
C24 0.046(6) 0.025(5) 0.038(6) 0.004(4) 0.004(5) -0.002(4)
C25 0.033(5) 0.023(4) 0.031(5) 0.005(4) -0.005(4) -0.003(4)
C26 0.042(6) 0.037(5) 0.045(6) 0.006(5) 0.019(5) -0.011(4)
C27 0.040(6) 0.030(5) 0.029(5) -0.002(4) 0.013(4) 0.000(4)
C28 0.040(6) 0.036(5) 0.032(5) 0.003(4) 0.015(5) -0.010(4)
C29 0.032(5) 0.025(5) 0.041(6) 0.001(4) 0.006(5) -0.010(4)
N1 0.026(4) 0.022(3) 0.021(4) 0.002(3) 0.008(3) 0.000(3)
N2 0.026(4) 0.021(3) 0.016(4) 0.001(3) 0.005(3) -0.003(3)
O1 0.035(3) 0.022(3) 0.020(3) 0.000(2) 0.009(3) -0.005(2)
O2 0.094(6) 0.031(3) 0.026(4) 0.007(3) 0.015(4) 0.002(4)
O3 0.044(4) 0.021(3) 0.024(3) -0.006(2) 0.021(3) -0.006(3)
O4 0.037(4) 0.015(3) 0.021(3) -0.002(2) 0.010(3) -0.006(2)
O5 0.014(3) 0.024(3) 0.019(3) 0.000(2) 0.005(2) -0.001(2)
O6 0.031(4) 0.083(5) 0.014(3) 0.002(3) 0.004(3) -0.009(3)
O7 0.021(3) 0.026(3) 0.020(3) 0.001(2) 0.007(2) -0.003(2)
O8 0.030(3) 0.030(3) 0.015(3) -0.002(2) 0.008(3) -0.007(2)
O9 0.041(4) 0.043(4) 0.033(4) 0.009(3) 0.017(3) 0.009(3)
F1 0.039(3) 0.030(3) 0.060(4) -0.005(2) 0.007(3) -0.014(2)
F2 0.030(3) 0.030(3) 0.080(4) 0.000(3) 0.010(3) 0.004(2)
F3 0.063(4) 0.026(3) 0.073(4) -0.014(3) 0.041(3) -0.020(3)
F4 0.054(4) 0.036(3) 0.071(4) -0.018(3) 0.043(3) -0.011(3)
F5 0.032(3) 0.027(3) 0.046(3) 0.000(2) 0.018(2) -0.014(2)
F6 0.035(3) 0.032(3) 0.044(3) -0.012(2) 0.019(2) 0.001(2)
F7 0.047(3) 0.024(3) 0.064(4) -0.011(2) 0.033(3) -0.007(2)
F8 0.036(3) 0.030(3) 0.059(4) -0.004(2) 0.020(3) -0.016(2)

loop_
_atom_type_symbol
_atom_type_description
_atom_type_scat_dispersion_real
_atom_type_scat_dispersion_imag
_atom_type_scat_source
C C 0.0033 0.0016 'International Tables Vol C Tables 4.2.6.8 and 6.1.1.4'
H H 0.0000 0.0000 'International Tables Vol C Tables 4.2.6.8 and 6.1.1.4'
N N 0.0061 0.0033 'International Tables Vol C Tables 4.2.6.8 and 6.1.1.4'
O O 0.0106 0.0060 'International Tables Vol C Tables 4.2.6.8 and 6.1.1.4'
F F 0.0171 0.0103 'International Tables Vol C Tables 4.2.6.8 and 6.1.1.4'
Cu Cu 0.3201 1.2651 'International Tables Vol C Tables 4.2.6.8 and 6.1.1.4'

loop_
_geom_angle_atom_site_label_1
_geom_angle_atom_site_label_2
_geom_angle_atom_site_label_3
_geom_angle
_geom_angle_site_symmetry_1
_geom_angle_site_symmetry_3
O1 Cu1 O5 89.6(2) . .
O1 Cu1 N1 95.1(2) . .
O5 Cu1 N1 173.7(2) . .
O1 Cu1 O3 162.4(2) . .
O5 Cu1 O3 85.9(2) . .
N1 Cu1 O3 88.4(2) . .
O1 Cu1 O9 104.6(2) . .
O5 Cu1 O9 93.6(2) . .
N1 Cu1 O9 89.3(2) . .
O3 Cu1 O9 92.7(2) . .
O4 Cu2 N2 176.7(2) . 1_665
O4 Cu2 O8 85.4(2) . 2_775
N2 Cu2 O8 93.1(2) 1_665 2_775
O4 Cu2 O7 89.4(2) . 1_455
N2 Cu2 O7 93.1(2) 1_665 1_455
O8 Cu2 O7 156.4(2) 2_775 1_455
O4 Cu2 O5 90.12(19) . .
N2 Cu2 O5 87.8(2) 1_665 .
O8 Cu2 O5 114.4(2) 2_775 .
O7 Cu2 O5 88.56(19) 1_455 .
O4 Cu2 Cu2 64.30(16) . 2_675
N2 Cu2 Cu2 118.28(18) 1_665 2_675
O8 Cu2 Cu2 78.34(16) 2_775 2_675
O7 Cu2 Cu2 78.71(15) 1_455 2_675
O5 Cu2 Cu2 151.20(13) . 2_675
O2 C1 O1 127.0(7) . .
O2 C1 C2 118.7(7) . .
O1 C1 C2 114.3(7) . .
C4 C2 C3 116.4(7) . .
C4 C2 C1 122.4(8) . .
C3 C2 C1 121.1(7) . .
F1 C3 C4 119.2(7) . 2_686
F1 C3 C2 118.7(7) . .
C4 C3 C2 122.1(7) 2_686 .
F2 C4 C3 118.8(7) . 2_686
F2 C4 C2 119.6(7) . .
C3 C4 C2 121.6(8) 2_686 .
O3 C5 O4 128.7(7) . .
O3 C5 C6 116.8(6) . .
O4 C5 C6 114.5(6) . .
C8 C6 C7 117.1(7) . .
C8 C6 C5 120.9(7) . .
C7 C6 C5 121.9(7) . .
F3 C7 C6 121.0(7) . .
F3 C7 C8 118.7(7) . 2_665
C6 C7 C8 120.2(7) . 2_665
F4 C8 C6 120.7(7) . .
F4 C8 C7 116.6(7) . 2_665
C6 C8 C7 122.6(7) . 2_665
O6 C9 O5 127.7(7) . .
O6 C9 C10 118.9(7) . .
O5 C9 C10 113.4(6) . .
C12 C10 C11 116.6(7) . .
C12 C10 C9 123.5(7) . .
C11 C10 C9 119.6(6) . .
F5 C11 C13 118.6(7) . .
F5 C11 C10 120.1(7) . .
C13 C11 C10 121.3(7) . .
F6 C12 C10 119.6(7) . .
F6 C12 C14 118.8(7) . .
C10 C12 C14 121.5(7) . .
F7 C13 C15 121.0(7) . .
F7 C13 C11 116.6(6) . .
C15 C13 C11 122.3(7) . .
F8 C14 C15 120.3(7) . .
F8 C14 C12 118.1(6) . .
C15 C14 C12 121.6(7) . .
C13 C15 C14 116.6(7) . .
C13 C15 C16 120.5(6) . .
C14 C15 C16 122.7(7) . .
O7 C16 O8 127.6(7) . .
O7 C16 C15 116.4(6) . .
O8 C16 C15 116.0(7) . .
N1 C17 C19 122.9(7) . .
N1 C18 C20 124.7(8) . .
C17 C19 C21 122.1(7) . .
C18 C20 C21 119.3(8) . .
C19 C21 C20 115.3(7) . .
C19 C21 C22 122.6(7) . .
C20 C21 C22 122.0(7) . .
C21 C22 C23 116.6(7) . .
C22 C23 C24 112.6(7) . .
C25 C24 C23 110.4(7) . .
C26 C25 C27 116.4(7) . .
C26 C25 C24 122.0(8) . .
C27 C25 C24 121.4(8) . .
C28 C26 C25 121.1(8) . .
C25 C27 C29 120.0(8) . .
N2 C28 C26 123.4(8) . .
N2 C29 C27 122.2(8) . .
C17 N1 C18 115.7(7) . .
C17 N1 Cu1 123.5(5) . .
C18 N1 Cu1 120.4(5) . .
C29 N2 C28 116.7(7) . .
C29 N2 Cu2 120.5(5) . 1_445
C28 N2 Cu2 122.4(5) . 1_445
C1 O1 Cu1 123.9(5) . .
C5 O3 Cu1 133.9(5) . .
C5 O4 Cu2 128.4(5) . .
C9 O5 Cu1 123.4(5) . .
C9 O5 Cu2 131.1(5) . .
Cu1 O5 Cu2 104.7(2) . .
C16 O7 Cu2 126.7(5) . 1_655
C16 O8 Cu2 128.0(5) . 2_775

loop_
_geom_bond_atom_site_label_1
_geom_bond_atom_site_label_2
_geom_bond_distance
_geom_bond_site_symmetry_2
Cu1 O1 1.963(5) .
Cu1 O5 1.965(5) .
Cu1 N1 1.998(6) .
Cu1 O3 2.021(5) .
Cu1 O9 2.291(6) .
Cu2 O4 1.942(5) .
Cu2 N2 1.980(6) 1_665
Cu2 O8 1.994(5) 2_775
Cu2 O7 2.010(5) 1_455
Cu2 O5 2.226(5) .
Cu2 Cu2 3.042(2) 2_675
C1 O2 1.203(9) .
C1 O1 1.274(9) .
C1 C2 1.522(10) .
C2 C4 1.372(11) .
C2 C3 1.393(11) .
C3 F1 1.349(8) .
C3 C4 1.369(11) 2_686
C4 F2 1.341(9) .
C4 C3 1.369(11) 2_686
C5 O3 1.229(8) .
C5 O4 1.269(8) .
C5 C6 1.530(9) .
C6 C8 1.364(10) .
C6 C7 1.386(10) .
C7 F3 1.320(9) .
C7 C8 1.393(10) 2_665
C8 F4 1.338(9) .
C8 C7 1.393(10) 2_665
C9 O6 1.194(9) .
C9 O5 1.294(8) .
C9 C10 1.532(10) .
C10 C12 1.380(10) .
C10 C11 1.389(10) .
C11 F5 1.340(8) .
C11 C13 1.379(10) .
C12 F6 1.338(8) .
C12 C14 1.392(10) .
C13 F7 1.347(8) .
C13 C15 1.375(10) .
C14 F8 1.330(8) .
C14 C15 1.379(10) .
C15 C16 1.517(10) .
C16 O7 1.255(8) .
C16 O8 1.255(8) .
C17 N1 1.335(9) .
C17 C19 1.361(10) .
C18 N1 1.349(9) .
C18 C20 1.363(11) .
C19 C21 1.380(10) .
C20 C21 1.402(11) .
C21 C22 1.489(10) .
C22 C23 1.528(11) .
C23 C24 1.528(12) .
C24 C25 1.495(11) .
C25 C26 1.370(11) .
C25 C27 1.377(11) .
C26 C28 1.357(11) .
C27 C29 1.399(11) .
C28 N2 1.336(9) .
C29 N2 1.335(10) .
N2 Cu2 1.980(6) 1_445
O7 Cu2 2.010(5) 1_655
O8 Cu2 1.994(5) 2_775
